data_4322265
loop_
_publ_author_name
'Dirk Pfeiffer'
'Bhekumusa J. Ximba'
'Louise M. Liable-Sands'
'Arnold L. Rheingold'
'Mary Jane Heeg'
'David M. Coleman'
'H. Bernhard Schlegel'
'Thomas F. Kuech'
'Charles H. Winter'

_publ_contact_author
;
     Dr. C. H. Winter
     Department of Chemistry
     Wayne State University
     Detroit, MI 48202
     USA
;
_publ_contact_author_email cwinter@sun.science.wayne.edu
_publ_contact_author_fax '+313 577 2099'
_publ_contact_author_phone '+313 577 5224'
_publ_section_title
;
 Synthesis, Structure, and Molecular Orbital Studies of Yttrium, Erbium,
 and Lutetium Complexes Bearing \h2-Pyrazolato Ligands: Development of a
 New Class of Precursors for Doping Semiconductors
;
_journal_name_full 'Inorganic Chemistry'
_journal_page_first 4539
_journal_page_last 4548
_journal_paper_doi 10.1021/ic990319o
_journal_volume 38
_journal_year 1999
_chemical_formula_sum 'C43 H67 N8 Y'
_chemical_formula_weight 784.96
_chemical_name_systematic
; 
 ? 
;
_space_group_IT_number 14
_symmetry_cell_setting monoclinic
_symmetry_space_group_name_Hall '-P 2ybc'
_symmetry_space_group_name_H-M 'P 1 21/c 1'
_atom_sites_solution_hydrogens geom
_atom_sites_solution_primary direct
_atom_sites_solution_secondary difmap
_audit_creation_method SHELXL
_cell_angle_alpha 90.00
_cell_angle_beta 101.7470(10)
_cell_angle_gamma 90.00
_cell_formula_units_Z 4
_cell_length_a 11.9987(6)
_cell_length_b 19.7512(9)
_cell_length_c 20.2069(9)
_cell_measurement_reflns_used 8191
_cell_measurement_temperature 295(2)
_cell_volume 4688.5(4)
_computing_cell_refinement 'Bruker SAINT'
_computing_data_collection 'Bruker SMART'
_computing_data_reduction 'Bruker SAINT'
_computing_molecular_graphics SHELXTL-Plus
_computing_publication_material SHELXL-93
_computing_structure_refinement 'SHELXL-93 (Sheldrick, 1993)'
_computing_structure_solution 'SHELXS-86 (Sheldrick, 1990)'
_diffrn_ambient_temperature 295(2)
_diffrn_measurement_device 'Bruker P4/CCD'
_diffrn_measurement_method 'SMART CCD'
_diffrn_radiation_monochromator graphite
_diffrn_radiation_source 'fine-focus sealed tube'
_diffrn_radiation_type MoK\a
_diffrn_radiation_wavelength 0.71073
_diffrn_reflns_av_R_equivalents 0.039
_diffrn_reflns_av_sigmaI/netI 0.0689
_diffrn_reflns_limit_h_max 14
_diffrn_reflns_limit_h_min -15
_diffrn_reflns_limit_k_max 25
_diffrn_reflns_limit_k_min 0
_diffrn_reflns_limit_l_max 25
_diffrn_reflns_limit_l_min 0
_diffrn_reflns_number 24351
_diffrn_reflns_theta_max 28.25
_diffrn_reflns_theta_min 1.46
_exptl_absorpt_coefficient_mu 1.279
_exptl_absorpt_correction_T_max 0.520
_exptl_absorpt_correction_T_min 0.629
_exptl_absorpt_correction_type multi-scan
_exptl_crystal_colour colorless
_exptl_crystal_density_diffrn 1.112
_exptl_crystal_description plate
_exptl_crystal_F_000 1680
_exptl_crystal_size_max 0.50
_exptl_crystal_size_mid 0.48
_exptl_crystal_size_min 0.18
_refine_diff_density_max 0.624
_refine_diff_density_min -0.314
_refine_diff_density_rms 0.054
_refine_ls_extinction_coef 0.0000(2)
_refine_ls_extinction_expression Fc^*^=kFc[1+0.001xFc^2^\l^3^/sin(2\q)]^-1/4^
_refine_ls_extinction_method SHELXL
_refine_ls_goodness_of_fit_all 1.012
_refine_ls_goodness_of_fit_obs 1.129
_refine_ls_matrix_type full
_refine_ls_number_parameters 488
_refine_ls_number_reflns 9867
_refine_ls_number_restraints 0
_refine_ls_restrained_S_all 1.012
_refine_ls_restrained_S_obs 1.129
_refine_ls_R_factor_all 0.1145
_refine_ls_R_factor_obs 0.0662
_refine_ls_shift/esd_max -2.877
_refine_ls_shift/esd_mean 0.012
_refine_ls_structure_factor_coef Fsqd
_refine_ls_weighting_details 'w=1/[\s^2^(Fo^2^)+(0.0596P)^2^+3.1593P] where P=(Fo^2^+2Fc^2^)/3'
_refine_ls_weighting_scheme calc
_refine_ls_wR_factor_all 0.1470
_refine_ls_wR_factor_obs 0.1282
_reflns_number_observed 6164
_reflns_number_total 9867
_reflns_observed_criterion >2sigma(I)
_cod_data_source_file ic990319o_1.cif
_cod_data_source_block subl
_cod_depositor_comments
;
The following automatic conversions were performed:

'_exptl_absorpt_correction_type' value 'Multi-scan' changed to
'multi-scan' according to the built-in table from CIF Core dictionary
named 'cif_core.dic' version 2.4.1 from 2010-06-29.

Automatic conversion script
Id: cif_fix_values 1673 2011-04-08 12:14:43Z adriana 

The following automatic conversions were performed:

'_refine_ls_weighting_scheme' value 'calc
w=1/[\s^2^(Fo^2^)+(0.0596P)^2^+3.1593P] where P=(Fo^2^+2Fc^2^)/3' was
changed to 'calc'. New tag '_refine_ls_weighting_details' was
created. The value of the new tag was set to
'w=1/[\s^2^(Fo^2^)+(0.0596P)^2^+3.1593P] where P=(Fo^2^+2Fc^2^)/3'.

Automatic conversion script
Id: cif_fix_values 3143 2015-03-26 13:38:13Z robertas 
;
_cod_database_code 4322265

loop_
_symmetry_equiv_pos_as_xyz
'x, y, z'
'-x, y+1/2, -z+1/2'
'-x, -y, -z'
'x, -y-1/2, z-1/2'

loop_
_atom_site_aniso_label
_atom_site_aniso_U_11
_atom_site_aniso_U_22
_atom_site_aniso_U_33
_atom_site_aniso_U_23
_atom_site_aniso_U_13
_atom_site_aniso_U_12
Y1 0.0319(2) 0.0422(2) 0.0431(2) -0.0005(2) 0.00375(12) -0.0020(2)
N1 0.048(2) 0.061(2) 0.061(2) 0.006(2) 0.015(2) 0.000(2)
C1 0.057(3) 0.090(3) 0.059(3) -0.003(2) 0.014(2) 0.003(2)
C2 0.079(4) 0.117(4) 0.064(3) 0.010(3) 0.023(3) 0.007(3)
C3 0.095(4) 0.121(5) 0.094(4) 0.015(4) 0.057(3) 0.013(4)
C4 0.063(3) 0.127(5) 0.121(5) 0.026(4) 0.049(3) 0.027(3)
C5 0.058(3) 0.094(3) 0.080(3) 0.022(3) 0.022(3) 0.021(3)
N2 0.040(2) 0.041(2) 0.057(2) 0.0017(14) -0.0004(15) -0.0026(14)
N3 0.041(2) 0.039(2) 0.055(2) 0.0019(14) -0.0006(15) -0.0055(14)
C6 0.042(2) 0.051(2) 0.052(2) 0.004(2) -0.001(2) -0.008(2)
C7 0.041(2) 0.055(2) 0.056(2) 0.003(2) -0.004(2) -0.006(2)
C8 0.042(2) 0.046(2) 0.044(2) 0.003(2) 0.001(2) -0.001(2)
C9 0.066(3) 0.055(3) 0.087(3) 0.012(2) -0.008(3) -0.022(2)
C10 0.149(6) 0.071(4) 0.197(7) 0.050(4) -0.053(6) -0.042(4)
C11 0.266(10) 0.087(4) 0.126(6) -0.023(4) 0.021(6) -0.076(6)
C12 0.117(6) 0.094(5) 0.377(14) 0.013(7) 0.116(8) -0.038(4)
C13 0.060(3) 0.046(2) 0.061(3) 0.005(2) -0.007(2) 0.001(2)
C14 0.140(6) 0.073(4) 0.227(8) 0.055(5) -0.087(6) -0.008(4)
C15 0.552(20) 0.067(4) 0.100(5) -0.023(4) -0.049(9) 0.108(8)
C16 0.218(10) 0.080(5) 0.576(22) 0.148(9) 0.245(13) 0.048(5)
N4 0.040(2) 0.048(2) 0.053(2) 0.0056(15) 0.0024(15) -0.0007(14)
N5 0.041(2) 0.050(2) 0.055(2) 0.0041(15) 0.0058(15) -0.0037(15)
C17 0.041(2) 0.059(2) 0.052(2) 0.003(2) 0.000(2) 0.003(2)
C18 0.053(3) 0.066(3) 0.057(3) 0.011(2) 0.000(2) 0.007(2)
C19 0.054(2) 0.054(2) 0.052(2) 0.008(2) 0.011(2) 0.004(2)
C20 0.046(2) 0.081(3) 0.064(3) 0.009(3) -0.010(2) -0.004(2)
C21 0.059(3) 0.114(4) 0.111(4) 0.018(4) -0.025(3) -0.006(3)
C22 0.089(4) 0.157(6) 0.112(5) 0.049(4) -0.028(4) -0.062(4)
C23 0.088(4) 0.122(5) 0.174(7) -0.068(5) -0.002(4) -0.004(4)
C24 0.078(3) 0.056(3) 0.078(3) 0.010(2) 0.005(3) -0.011(2)
C25 0.265(9) 0.071(4) 0.093(5) -0.011(3) -0.011(5) -0.050(5)
C26 0.118(5) 0.070(3) 0.123(5) 0.030(3) -0.001(4) -0.002(3)
C27 0.090(4) 0.095(4) 0.178(7) 0.033(4) 0.020(4) -0.034(3)
N6 0.041(2) 0.049(2) 0.047(2) -0.0030(14) 0.0097(14) -0.0043(14)
N7 0.040(2) 0.051(2) 0.044(2) -0.0049(14) 0.0113(14) -0.0059(14)
C28 0.046(2) 0.044(2) 0.046(2) -0.003(2) 0.003(2) -0.007(2)
C29 0.055(2) 0.049(2) 0.056(2) -0.002(2) 0.007(2) -0.015(2)
C30 0.040(2) 0.058(2) 0.047(2) 0.000(2) 0.010(2) -0.007(2)
C31 0.061(3) 0.048(2) 0.056(3) -0.011(2) 0.010(2) -0.004(2)
C32 0.102(4) 0.078(3) 0.076(3) -0.022(3) 0.038(3) -0.007(3)
C33 0.085(4) 0.109(4) 0.091(4) -0.047(3) 0.002(3) -0.010(3)
C34 0.119(5) 0.076(3) 0.088(4) -0.010(3) 0.030(3) 0.022(3)
C35 0.054(3) 0.068(3) 0.059(3) 0.000(2) 0.023(2) -0.010(2)
C36 0.102(5) 0.212(7) 0.064(3) -0.035(4) 0.034(3) -0.058(5)
C37 0.122(5) 0.120(5) 0.112(5) 0.024(4) 0.074(4) 0.029(4)
C38 0.110(5) 0.092(4) 0.111(4) 0.011(3) 0.062(4) -0.021(3)
N8 0.063(2) 0.053(2) 0.060(2) -0.004(2) 0.019(2) -0.001(2)
C39 0.068(3) 0.082(3) 0.083(3) -0.006(3) 0.023(3) 0.008(3)
C40 0.102(5) 0.091(4) 0.119(5) -0.008(4) 0.055(4) 0.029(3)
C41 0.160(7) 0.082(4) 0.109(5) -0.026(4) 0.063(5) 0.015(4)
C42 0.142(6) 0.112(5) 0.064(4) -0.024(3) 0.027(4) 0.004(4)
C43 0.100(4) 0.082(3) 0.056(3) -0.005(3) 0.014(3) 0.012(3)

loop_
_atom_site_label
_atom_site_type_symbol
_atom_site_fract_x
_atom_site_fract_y
_atom_site_fract_z
_atom_site_U_iso_or_equiv
_atom_site_thermal_displace_type
_atom_site_occupancy
_atom_site_calc_flag
_atom_site_refinement_flags
_atom_site_disorder_group
Y1 Y 0.31449(3) 0.74498(2) 0.09979(2) 0.03959(12) Uani 1 d . .
N1 N 0.4245(3) 0.7419(2) 0.0054(2) 0.0559(8) Uani 1 d . .
C1 C 0.3792(4) 0.7635(2) -0.0568(2) 0.0682(12) Uani 1 d . .
H1 H 0.3029(4) 0.7759(2) -0.0663(2) 0.082 Uiso 1 calc R .
C2 C 0.4392(5) 0.7684(3) -0.1074(3) 0.085(2) Uani 1 d . .
H2 H 0.4047(5) 0.7855(3) -0.1495(3) 0.102 Uiso 1 calc R .
C3 C 0.5492(5) 0.7481(3) -0.0955(3) 0.098(2) Uani 1 d . .
H3 H 0.5910(5) 0.7499(3) -0.1294(3) 0.118 Uiso 1 calc R .
C4 C 0.5973(5) 0.7248(3) -0.0325(3) 0.099(2) Uani 1 d . .
H4 H 0.6727(5) 0.7105(3) -0.0229(3) 0.119 Uiso 1 calc R .
C5 C 0.5329(4) 0.7226(2) 0.0167(3) 0.0760(14) Uani 1 d . .
H5 H 0.5666(4) 0.7070(2) 0.0595(3) 0.091 Uiso 1 calc R .
N2 N 0.4966(3) 0.77618(14) 0.1648(2) 0.0474(8) Uani 1 d . .
N3 N 0.4803(2) 0.70736(14) 0.17194(15) 0.0463(7) Uani 1 d . .
C6 C 0.6020(3) 0.7913(2) 0.1966(2) 0.0500(10) Uani 1 d . .
C7 C 0.6550(3) 0.7324(2) 0.2250(2) 0.0527(10) Uani 1 d . .
H7 H 0.7289(3) 0.7285(2) 0.2501(2) 0.063 Uiso 1 calc R .
C8 C 0.5763(3) 0.6809(2) 0.2085(2) 0.0450(9) Uani 1 d . .
C9 C 0.6503(4) 0.8625(2) 0.1999(2) 0.0724(14) Uani 1 d . .
C10 C 0.5732(6) 0.9092(3) 0.1542(4) 0.152(3) Uani 1 d . .
H10A H 0.6046(23) 0.9541(6) 0.1586(20) 0.182 Uiso 1 calc R .
H10B H 0.4999(15) 0.9096(19) 0.1663(16) 0.182 Uiso 1 calc R .
H10C H 0.5654(33) 0.8942(15) 0.1083(4) 0.182 Uiso 1 calc R .
C11 C 0.6609(8) 0.8898(3) 0.2719(3) 0.162(3) Uani 1 d . .
H11A H 0.6945(42) 0.9341(12) 0.2750(8) 0.195 Uiso 1 calc R .
H11B H 0.7082(36) 0.8599(15) 0.3032(4) 0.195 Uiso 1 calc R .
H11C H 0.5868(8) 0.8924(25) 0.2827(10) 0.195 Uiso 1 calc R .
C12 C 0.7669(6) 0.8612(3) 0.1841(5) 0.187(4) Uani 1 d . .
H12A H 0.8161(13) 0.8339(24) 0.2169(17) 0.224 Uiso 1 calc R .
H12B H 0.7963(21) 0.9065(5) 0.1854(30) 0.224 Uiso 1 calc R .
H12C H 0.7629(9) 0.8424(27) 0.1399(12) 0.224 Uiso 1 calc R .
C13 C 0.5877(4) 0.6062(2) 0.2238(2) 0.0582(11) Uani 1 d . .
C14 C 0.6944(6) 0.5900(3) 0.2700(4) 0.164(4) Uani 1 d . .
H14A H 0.7572(6) 0.6059(24) 0.2515(12) 0.197 Uiso 1 calc R .
H14B H 0.7002(22) 0.5419(3) 0.2763(22) 0.197 Uiso 1 calc R .
H14C H 0.6960(19) 0.6116(22) 0.3128(9) 0.197 Uiso 1 calc R .
C15 C 0.5840(11) 0.5691(3) 0.1607(3) 0.256(7) Uani 1 d . .
H15A H 0.5464(67) 0.5265(20) 0.1628(19) 0.307 Uiso 1 calc R .
H15B H 0.6602(12) 0.5613(39) 0.1545(22) 0.307 Uiso 1 calc R .
H15C H 0.5431(68) 0.5952(21) 0.1235(6) 0.307 Uiso 1 calc R .
C16 C 0.4941(8) 0.5831(4) 0.2520(7) 0.268(7) Uani 1 d . .
H16A H 0.4262(16) 0.6068(34) 0.2311(33) 0.322 Uiso 1 calc R .
H16B H 0.5099(33) 0.5917(41) 0.2998(10) 0.322 Uiso 1 calc R .
H16C H 0.4836(50) 0.5354(10) 0.2441(41) 0.322 Uiso 1 calc R .
N4 N 0.1622(2) 0.7834(2) 0.01831(15) 0.0478(7) Uani 1 d . .
N5 N 0.2311(3) 0.8399(2) 0.0330(2) 0.0493(8) Uani 1 d . .
C17 C 0.0690(3) 0.8008(2) -0.0273(2) 0.0516(10) Uani 1 d . .
C18 C 0.0775(3) 0.8685(2) -0.0424(2) 0.0600(11) Uani 1 d . .
H18 H 0.0251(3) 0.8939(2) -0.0727(2) 0.072 Uiso 1 calc R .
C19 C 0.1800(3) 0.8916(2) -0.0034(2) 0.0533(10) Uani 1 d . .
C20 C -0.0203(3) 0.7488(2) -0.0545(2) 0.0668(12) Uani 1 d . .
C21 C -0.1250(4) 0.7823(3) -0.0965(3) 0.100(2) Uani 1 d . .
H21A H -0.1788(13) 0.7482(3) -0.1160(14) 0.121 Uiso 1 calc R .
H21B H -0.1034(6) 0.8085(14) -0.1320(10) 0.121 Uiso 1 calc R .
H21C H -0.1591(16) 0.8115(13) -0.0683(4) 0.121 Uiso 1 calc R .
C22 C -0.0518(5) 0.7093(3) 0.0020(3) 0.126(3) Uani 1 d . .
H22A H -0.1082(26) 0.6761(14) -0.0162(3) 0.152 Uiso 1 calc R .
H22B H -0.0820(32) 0.7394(5) 0.0312(12) 0.152 Uiso 1 calc R .
H22C H 0.0145(9) 0.6870(17) 0.0272(13) 0.152 Uiso 1 calc R .
C23 C 0.0292(5) 0.6992(3) -0.0993(4) 0.132(3) Uani 1 d . .
H23A H -0.0274(13) 0.6661(13) -0.1175(18) 0.159 Uiso 1 calc R .
H23B H 0.0944(23) 0.6769(16) -0.0729(6) 0.159 Uiso 1 calc R .
H23C H 0.0514(33) 0.7235(4) -0.1357(13) 0.159 Uiso 1 calc R .
C24 C 0.2335(4) 0.9612(2) 0.0005(2) 0.0723(13) Uani 1 d . .
C25 C 0.2507(7) 0.9874(3) 0.0717(3) 0.149(3) Uani 1 d . .
H25A H 0.2878(38) 1.0306(12) 0.0745(6) 0.179 Uiso 1 calc R .
H25B H 0.2971(34) 0.9561(13) 0.1018(4) 0.179 Uiso 1 calc R .
H25C H 0.1782(7) 0.9921(23) 0.0844(9) 0.179 Uiso 1 calc R .
C26 C 0.1576(5) 1.0105(3) -0.0468(3) 0.107(2) Uani 1 d . .
H26A H 0.1899(17) 1.0551(4) -0.0409(13) 0.129 Uiso 1 calc R .
H26B H 0.0831(10) 1.0111(13) -0.0363(12) 0.129 Uiso 1 calc R .
H26C H 0.1522(24) 0.9963(10) -0.0928(3) 0.129 Uiso 1 calc R .
C27 C 0.3466(5) 0.9555(3) -0.0216(4) 0.122(2) Uani 1 d . .
H27A H 0.3933(13) 0.9224(14) 0.0058(13) 0.146 Uiso 1 calc R .
H27B H 0.3845(16) 0.9986(6) -0.0163(19) 0.146 Uiso 1 calc R .
H27C H 0.3337(5) 0.9420(19) -0.0681(7) 0.146 Uiso 1 calc R .
N6 N 0.2534(2) 0.63296(15) 0.07959(15) 0.0454(7) Uani 1 d . .
N7 N 0.2099(2) 0.65709(15) 0.13338(15) 0.0444(7) Uani 1 d . .
C28 C 0.2232(3) 0.5680(2) 0.0694(2) 0.0461(9) Uani 1 d . .
C29 C 0.1588(3) 0.5497(2) 0.1166(2) 0.0541(10) Uani 1 d . .
H29 H 0.1267(3) 0.5075(2) 0.1210(2) 0.065 Uiso 1 calc R .
C30 C 0.1520(3) 0.6064(2) 0.1557(2) 0.0484(9) Uani 1 d . .
C31 C 0.2564(4) 0.5256(2) 0.0143(2) 0.0553(10) Uani 1 d . .
C32 C 0.3363(4) 0.5652(2) -0.0219(2) 0.0824(15) Uani 1 d . .
H32A H 0.3582(19) 0.5370(5) -0.0558(10) 0.099 Uiso 1 calc R .
H32B H 0.4029(11) 0.5787(12) 0.0103(3) 0.099 Uiso 1 calc R .
H32C H 0.2977(9) 0.6046(8) -0.0429(12) 0.099 Uiso 1 calc R .
C33 C 0.1499(4) 0.5049(3) -0.0372(3) 0.097(2) Uani 1 d . .
H33A H 0.1716(5) 0.4777(14) -0.0719(9) 0.117 Uiso 1 calc R .
H33B H 0.1111(15) 0.5447(3) -0.0571(12) 0.117 Uiso 1 calc R .
H33C H 0.1003(13) 0.4793(14) -0.0150(4) 0.117 Uiso 1 calc R .
C34 C 0.3185(5) 0.4618(2) 0.0449(3) 0.093(2) Uani 1 d . .
H34A H 0.3362(24) 0.4340(8) 0.0094(3) 0.112 Uiso 1 calc R .
H34B H 0.2705(11) 0.4369(8) 0.0689(13) 0.112 Uiso 1 calc R .
H34C H 0.3876(14) 0.4743(3) 0.0755(12) 0.112 Uiso 1 calc R .
C35 C 0.0940(4) 0.6164(2) 0.2146(2) 0.0585(11) Uani 1 d . .
C36 C 0.1798(5) 0.6421(4) 0.2757(3) 0.124(3) Uani 1 d . .
H36A H 0.2383(19) 0.6088(9) 0.2891(13) 0.148 Uiso 1 calc R .
H36B H 0.1418(8) 0.6502(20) 0.3125(7) 0.148 Uiso 1 calc R .
H36C H 0.2132(25) 0.6835(11) 0.2642(7) 0.148 Uiso 1 calc R .
C37 C -0.0003(5) 0.6679(3) 0.1960(3) 0.111(2) Uani 1 d . .
H37A H -0.0385(21) 0.6733(14) 0.2331(7) 0.133 Uiso 1 calc R .
H37B H -0.0536(16) 0.6526(9) 0.1569(11) 0.133 Uiso 1 calc R .
H37C H 0.0314(6) 0.7105(5) 0.1864(18) 0.133 Uiso 1 calc R .
C38 C 0.0421(5) 0.5513(3) 0.2328(3) 0.099(2) Uani 1 d . .
H38A H 0.0048(23) 0.5592(4) 0.2699(11) 0.119 Uiso 1 calc R .
H38B H 0.1008(6) 0.5180(5) 0.2457(15) 0.119 Uiso 1 calc R .
H38C H -0.0124(19) 0.5352(9) 0.1945(6) 0.119 Uiso 1 calc R .
N8 N 0.2438(3) 0.8166(2) 0.1848(2) 0.0578(9) Uani 1 d . .
C39 C 0.1402(4) 0.8450(2) 0.1711(3) 0.0768(13) Uani 1 d . .
H39 H 0.0936(4) 0.8362(2) 0.1293(3) 0.092 Uiso 1 calc R .
C40 C 0.0990(5) 0.8863(3) 0.2153(4) 0.099(2) Uani 1 d . .
H40 H 0.0267(5) 0.9051(3) 0.2034(4) 0.119 Uiso 1 calc R .
C41 C 0.1663(7) 0.8991(3) 0.2768(4) 0.112(2) Uani 1 d . .
H41 H 0.1405(7) 0.9269(3) 0.3077(4) 0.135 Uiso 1 calc R .
C42 C 0.2712(6) 0.8708(3) 0.2924(3) 0.105(2) Uani 1 d . .
H42 H 0.3186(6) 0.8787(3) 0.3342(3) 0.126 Uiso 1 calc R .
C43 C 0.3067(5) 0.8300(2) 0.2453(2) 0.0798(14) Uani 1 d . .
H43 H 0.3789(5) 0.8108(2) 0.2566(2) 0.096 Uiso 1 calc R .

loop_
_atom_type_symbol
_atom_type_description
_atom_type_scat_dispersion_real
_atom_type_scat_dispersion_imag
_atom_type_scat_source
C C 0.0033 0.0016 'International Tables Vol C Tables 4.2.6.8 and 6.1.1.4'
H H 0.0000 0.0000 'International Tables Vol C Tables 4.2.6.8 and 6.1.1.4'
N N 0.0061 0.0033 'International Tables Vol C Tables 4.2.6.8 and 6.1.1.4'
Y Y -2.7962 3.5667 'International Tables Vol C Tables 4.2.6.8 and 6.1.1.4'

loop_
_geom_angle_atom_site_label_1
_geom_angle_atom_site_label_2
_geom_angle_atom_site_label_3
_geom_angle
_geom_angle_site_symmetry_1
_geom_angle_site_symmetry_3
_geom_angle_publ_flag
N7 Y1 N4 93.29(10) . . ?
N7 Y1 N3 91.26(10) . . ?
N4 Y1 N3 173.28(11) . . ?
N7 Y1 N6 34.48(10) . . ?
N4 Y1 N6 90.66(10) . . ?
N3 Y1 N6 90.29(10) . . ?
N7 Y1 N2 121.33(10) . . ?
N4 Y1 N2 143.55(10) . . ?
N3 Y1 N2 34.06(9) . . ?
N6 Y1 N2 123.96(10) . . ?
N7 Y1 N5 123.95(10) . . ?
N4 Y1 N5 33.99(10) . . ?
N3 Y1 N5 143.36(10) . . ?
N6 Y1 N5 123.98(10) . . ?
N2 Y1 N5 109.68(10) . . ?
N7 Y1 N8 86.75(10) . . ?
N4 Y1 N8 88.53(11) . . ?
N3 Y1 N8 96.68(11) . . ?
N6 Y1 N8 121.07(10) . . ?
N2 Y1 N8 82.93(11) . . ?
N5 Y1 N8 77.52(11) . . ?
N7 Y1 N1 126.70(10) . . ?
N4 Y1 N1 85.94(11) . . ?
N3 Y1 N1 87.38(11) . . ?
N6 Y1 N1 92.22(10) . . ?
N2 Y1 N1 82.05(11) . . ?
N5 Y1 N1 79.47(10) . . ?
N8 Y1 N1 146.31(10) . . ?
C5 N1 C1 116.7(4) . . ?
C5 N1 Y1 121.3(3) . . ?
C1 N1 Y1 121.8(3) . . ?
N1 C1 C2 123.5(4) . . ?
C3 C2 C1 119.2(5) . . ?
C2 C3 C4 118.5(5) . . ?
C3 C4 C5 119.3(5) . . ?
N1 C5 C4 122.7(5) . . ?
C6 N2 N3 108.0(3) . . ?
C6 N2 Y1 175.0(3) . . ?
N3 N2 Y1 70.8(2) . . ?
C8 N3 N2 108.5(3) . . ?
C8 N3 Y1 174.0(3) . . ?
N2 N3 Y1 75.1(2) . . ?
N2 C6 C7 108.8(3) . . ?
N2 C6 C9 123.0(3) . . ?
C7 C6 C9 128.2(3) . . ?
C8 C7 C6 106.5(3) . . ?
N3 C8 C7 108.2(3) . . ?
N3 C8 C13 121.8(3) . . ?
C7 C8 C13 130.0(3) . . ?
C10 C9 C12 111.7(6) . . ?
C10 C9 C6 111.4(4) . . ?
C12 C9 C6 109.9(4) . . ?
C10 C9 C11 107.0(6) . . ?
C12 C9 C11 107.9(6) . . ?
C6 C9 C11 108.9(4) . . ?
C16 C13 C14 109.3(6) . . ?
C16 C13 C15 107.4(7) . . ?
C14 C13 C15 108.4(6) . . ?
C16 C13 C8 110.3(4) . . ?
C14 C13 C8 112.2(4) . . ?
C15 C13 C8 109.1(4) . . ?
C17 N4 N5 108.6(3) . . ?
C17 N4 Y1 174.9(3) . . ?
N5 N4 Y1 76.3(2) . . ?
C19 N5 N4 108.2(3) . . ?
C19 N5 Y1 177.2(3) . . ?
N4 N5 Y1 69.7(2) . . ?
N4 C17 C18 108.1(3) . . ?
N4 C17 C20 120.5(3) . . ?
C18 C17 C20 131.3(4) . . ?
C17 C18 C19 106.7(3) . . ?
N5 C19 C18 108.4(3) . . ?
N5 C19 C24 121.7(4) . . ?
C18 C19 C24 129.9(4) . . ?
C22 C20 C17 110.5(4) . . ?
C22 C20 C21 110.2(4) . . ?
C17 C20 C21 110.7(4) . . ?
C22 C20 C23 107.9(5) . . ?
C17 C20 C23 108.6(4) . . ?
C21 C20 C23 108.9(4) . . ?
C19 C24 C25 109.6(4) . . ?
C19 C24 C27 108.3(4) . . ?
C25 C24 C27 110.5(5) . . ?
C19 C24 C26 110.8(4) . . ?
C25 C24 C26 109.1(5) . . ?
C27 C24 C26 108.6(4) . . ?
C28 N6 N7 108.6(3) . . ?
C28 N6 Y1 177.4(2) . . ?
N7 N6 Y1 72.1(2) . . ?
C30 N7 N6 108.0(3) . . ?
C30 N7 Y1 177.5(2) . . ?
N6 N7 Y1 73.5(2) . . ?
N6 C28 C29 108.3(3) . . ?
N6 C28 C31 122.8(3) . . ?
C29 C28 C31 128.9(3) . . ?
C30 C29 C28 106.6(3) . . ?
N7 C30 C29 108.5(3) . . ?
N7 C30 C35 121.2(3) . . ?
C29 C30 C35 130.3(4) . . ?
C28 C31 C34 109.9(3) . . ?
C28 C31 C33 109.9(3) . . ?
C34 C31 C33 108.9(4) . . ?
C28 C31 C32 110.7(3) . . ?
C34 C31 C32 108.3(4) . . ?
C33 C31 C32 109.1(4) . . ?
C38 C35 C37 108.0(4) . . ?
C38 C35 C30 111.2(4) . . ?
C37 C35 C30 109.5(4) . . ?
C38 C35 C36 109.4(4) . . ?
C37 C35 C36 108.9(5) . . ?
C30 C35 C36 109.9(3) . . ?
C43 N8 C39 116.0(4) . . ?
C43 N8 Y1 122.4(3) . . ?
C39 N8 Y1 121.6(3) . . ?
N8 C39 C40 123.7(5) . . ?
C41 C40 C39 118.6(6) . . ?
C42 C41 C40 119.1(5) . . ?
C41 C42 C43 118.9(6) . . ?
N8 C43 C42 123.7(5) . . ?

loop_
_geom_bond_atom_site_label_1
_geom_bond_atom_site_label_2
_geom_bond_distance
_geom_bond_site_symmetry_2
_geom_bond_publ_flag
Y1 N7 2.323(3) . ?
Y1 N4 2.323(3) . ?
Y1 N3 2.336(3) . ?
Y1 N6 2.341(3) . ?
Y1 N2 2.390(3) . ?
Y1 N5 2.406(3) . ?
Y1 N8 2.503(3) . ?
Y1 N1 2.532(3) . ?
N1 C5 1.330(5) . ?
N1 C1 1.334(5) . ?
C1 C2 1.368(6) . ?
C2 C3 1.353(7) . ?
C3 C4 1.366(8) . ?
C4 C5 1.378(7) . ?
N2 C6 1.330(4) . ?
N2 N3 1.385(4) . ?
N3 C8 1.342(4) . ?
C6 C7 1.392(5) . ?
C6 C9 1.518(5) . ?
C7 C8 1.382(5) . ?
C8 C13 1.506(5) . ?
C9 C10 1.486(7) . ?
C9 C12 1.497(7) . ?
C9 C11 1.533(8) . ?
C13 C16 1.435(8) . ?
C13 C14 1.459(6) . ?
C13 C15 1.463(7) . ?
N4 C17 1.342(4) . ?
N4 N5 1.385(4) . ?
N5 C19 1.332(5) . ?
C17 C18 1.381(5) . ?
C17 C20 1.505(5) . ?
C18 C19 1.395(5) . ?
C19 C24 1.512(6) . ?
C20 C22 1.492(7) . ?
C20 C21 1.519(6) . ?
C20 C23 1.534(7) . ?
C24 C25 1.504(7) . ?
C24 C27 1.517(7) . ?
C24 C26 1.528(6) . ?
N6 C28 1.337(4) . ?
N6 N7 1.382(4) . ?
N7 C30 1.348(4) . ?
C28 C29 1.392(5) . ?
C28 C31 1.510(5) . ?
C29 C30 1.381(5) . ?
C30 C35 1.510(5) . ?
C31 C34 1.529(6) . ?
C31 C33 1.531(6) . ?
C31 C32 1.533(6) . ?
C35 C38 1.506(6) . ?
C35 C37 1.512(6) . ?
C35 C36 1.525(6) . ?
N8 C43 1.326(5) . ?
N8 C39 1.339(5) . ?
C39 C40 1.374(7) . ?
C40 C41 1.361(8) . ?
C41 C42 1.355(8) . ?
C42 C43 1.379(7) . ?
